data_4125884
loop_
_publ_author_name
'Bugaris, Daniel E.'
'Malliakas, Christos D.'
'Han, Fei'
'Calta, Nicholas P.'
'Sturza, Mihai'
'Krogstad, Matthew J.'
'Osborn, Raymond'
'Rosenkranz, Stephan'
'Ruff, Jacob P. C.'
'Trimarchi, Giancarlo'
'Bud'ko, Sergey L.'
'Balasubramanian, Mahalingam'
'Chung, Duck Young'
'Kanatzidis, Mercouri G.'

_publ_section_title
;
 Charge Density Wave in the New Polymorphs of RE2Ru3Ge5 (RE = Pr, Sm, Dy).
;
_journal_issue 11
_journal_name_full 'Journal of the American Chemical Society'
_journal_page_first 4130
_journal_page_last 4143
_journal_paper_doi 10.1021/jacs.7b00284
_journal_volume 139
_journal_year 2017
_chemical_formula_moiety 'Ge5 Ru3 Sm2'
_chemical_formula_sum 'Ge5 Ru3 Sm2'
_chemical_formula_weight 966.86
_chemical_name_systematic
; 
 ? 
;
_space_group_IT_number 128
_symmetry_cell_setting tetragonal
_symmetry_space_group_name_Hall '-P 4 2n'
_symmetry_space_group_name_H-M 'P 4/m n c'
_atom_sites_solution_primary direct
_atom_sites_solution_secondary difmap
_audit_creation_method SHELXL-97
_cell_angle_alpha 90.00
_cell_angle_beta 90.00
_cell_angle_gamma 90.00
_cell_formula_units_Z 4
_cell_length_a 10.9816(16)
_cell_length_b 10.9816(16)
_cell_length_c 5.7773(12)
_cell_measurement_reflns_used 21870
_cell_measurement_temperature 298(2)
_cell_measurement_theta_max 38.39
_cell_measurement_theta_min 4.28
_cell_volume 696.7(2)
_computing_cell_refinement 'STOE X-AREA'
_computing_data_collection 'STOE X-AREA'
_computing_data_reduction 'STOE X-RED'
_computing_molecular_graphics Diamond
_computing_publication_material SHELXTL
_computing_structure_refinement 'SHELXL-97 (Sheldrick, 2008)'
_computing_structure_solution 'SHELXS-97 (Sheldrick, 2008)'
_diffrn_ambient_temperature 298(2)
_diffrn_measured_fraction_theta_full 0.993
_diffrn_measured_fraction_theta_max 0.993
_diffrn_measurement_device_type 'STOE IPDS 2T'
_diffrn_measurement_method 'rotation method'
_diffrn_radiation_monochromator 'plane graphite'
_diffrn_radiation_source 'sealed X-ray tube, long-fine focus'
_diffrn_radiation_type MoK\a
_diffrn_radiation_wavelength 0.71073
_diffrn_reflns_av_R_equivalents 0.0340
_diffrn_reflns_av_sigmaI/netI 0.0113
_diffrn_reflns_limit_h_max 15
_diffrn_reflns_limit_h_min -17
_diffrn_reflns_limit_k_max 17
_diffrn_reflns_limit_k_min -17
_diffrn_reflns_limit_l_max 9
_diffrn_reflns_limit_l_min -8
_diffrn_reflns_number 10006
_diffrn_reflns_theta_full 34.99
_diffrn_reflns_theta_max 34.99
_diffrn_reflns_theta_min 3.71
_exptl_absorpt_coefficient_mu 43.989
_exptl_absorpt_correction_T_max 0.2090
_exptl_absorpt_correction_T_min 0.0937
_exptl_absorpt_correction_type integration
_exptl_absorpt_process_details X-Shape
_exptl_crystal_colour black
_exptl_crystal_density_diffrn 9.218
_exptl_crystal_density_method 'not measured'
_exptl_crystal_description prism
_exptl_crystal_F_000 1664
_exptl_crystal_size_max 0.1300
_exptl_crystal_size_mid 0.0960
_exptl_crystal_size_min 0.0720
_refine_diff_density_max 2.306
_refine_diff_density_min -2.303
_refine_diff_density_rms 0.492
_refine_ls_extinction_coef 0.0052(3)
_refine_ls_extinction_expression Fc^*^=kFc[1+0.001xFc^2^\l^3^/sin(2\q)]^-1/4^
_refine_ls_extinction_method SHELXL
_refine_ls_goodness_of_fit_ref 1.466
_refine_ls_matrix_type full
_refine_ls_number_parameters 31
_refine_ls_number_reflns 828
_refine_ls_number_restraints 0
_refine_ls_restrained_S_all 1.466
_refine_ls_R_factor_all 0.0293
_refine_ls_R_factor_gt 0.0291
_refine_ls_shift/su_max 0.000
_refine_ls_shift/su_mean 0.000
_refine_ls_structure_factor_coef Fsqd
_refine_ls_weighting_details 'calc w=1/[\s^2^(Fo^2^)+(0.0196P)^2^+15.7594P] where P=(Fo^2^+2Fc^2^)/3'
_refine_ls_weighting_scheme calc
_refine_ls_wR_factor_gt 0.0680
_refine_ls_wR_factor_ref 0.0681
_reflns_number_gt 823
_reflns_number_total 828
_reflns_threshold_expression >2sigma(I)
_cod_data_source_file ja7b00284_si_002.cif
_cod_data_source_block Sm2Ru3Ge5
_cod_database_code 4125884

loop_
_symmetry_equiv_pos_as_xyz
'x, y, z'
'-x, -y, z'
'-y, x, z'
'y, -x, z'
'-x+1/2, y+1/2, -z+1/2'
'x+1/2, -y+1/2, -z+1/2'
'y+1/2, x+1/2, -z+1/2'
'-y+1/2, -x+1/2, -z+1/2'
'-x, -y, -z'
'x, y, -z'
'y, -x, -z'
'-y, x, -z'
'x-1/2, -y-1/2, z-1/2'
'-x-1/2, y-1/2, z-1/2'
'-y-1/2, -x-1/2, z-1/2'
'y-1/2, x-1/2, z-1/2'

loop_
_atom_site_label
_atom_site_type_symbol
_atom_site_fract_x
_atom_site_fract_y
_atom_site_fract_z
_atom_site_U_iso_or_equiv
_atom_site_adp_type
_atom_site_occupancy
_atom_site_symmetry_multiplicity
_atom_site_calc_flag
_atom_site_refinement_flags
Sm1 Sm 0.26390(4) 0.43029(4) 0.0000 0.00518(12) Uani 1 2 d S
Ru1 Ru 0.14263(5) 0.12285(5) 0.0000 0.00435(14) Uani 1 2 d S
Ru2 Ru 0.0000 0.5000 0.2500 0.00392(16) Uani 1 4 d S
Ge1 Ge 0.02987(7) 0.31895(8) 0.0000 0.00384(16) Uani 1 2 d S
Ge2 Ge 0.17634(6) 0.67634(6) 0.2500 0.00846(18) Uani 1 2 d S
Ge3 Ge 0.0000 0.0000 0.2512(2) 0.0037(2) Uani 1 4 d S

loop_
_atom_site_aniso_label
_atom_site_aniso_U_11
_atom_site_aniso_U_22
_atom_site_aniso_U_33
_atom_site_aniso_U_23
_atom_site_aniso_U_13
_atom_site_aniso_U_12
Sm1 0.00372(17) 0.00747(18) 0.00434(18) 0.000 0.000 -0.00035(11)
Ru1 0.0033(2) 0.0038(2) 0.0060(2) 0.000 0.000 -0.00016(16)
Ru2 0.0051(2) 0.0051(2) 0.0016(3) 0.000 0.000 0.0011(2)
Ge1 0.0039(3) 0.0037(3) 0.0040(3) 0.000 0.000 -0.0002(2)
Ge2 0.0070(2) 0.0070(2) 0.0114(4) 0.0047(2) -0.0047(2) -0.0010(3)
Ge3 0.0039(3) 0.0039(3) 0.0032(4) 0.000 0.000 0.000

loop_
_atom_type_symbol
_atom_type_description
_atom_type_scat_dispersion_real
_atom_type_scat_dispersion_imag
_atom_type_scat_source
Ge Ge 0.1547 1.8001 'International Tables Vol C Tables 4.2.6.8 and 6.1.1.4'
Ru Ru -1.2594 0.8363 'International Tables Vol C Tables 4.2.6.8 and 6.1.1.4'
Sm Sm -0.1638 3.4418 'International Tables Vol C Tables 4.2.6.8 and 6.1.1.4'

loop_
_geom_angle_atom_site_label_1
_geom_angle_atom_site_label_2
_geom_angle_atom_site_label_3
_geom_angle
_geom_angle_site_symmetry_1
_geom_angle_site_symmetry_3
Ge1 Sm1 Ge1 78.05(2) . 15_665
Ge1 Sm1 Ge1 78.05(2) . 15_666
Ge1 Sm1 Ge1 141.47(3) 15_665 15_666
Ge1 Sm1 Ge3 150.71(2) . 5
Ge1 Sm1 Ge3 131.23(3) 15_665 5
Ge1 Sm1 Ge3 76.87(3) 15_666 5
Ge1 Sm1 Ge3 150.71(2) . 13_665
Ge1 Sm1 Ge3 76.87(3) 15_665 13_665
Ge1 Sm1 Ge3 131.23(3) 15_666 13_665
Ge3 Sm1 Ge3 55.99(4) 5 13_665
Ge1 Sm1 Ge2 79.123(19) . 12_655
Ge1 Sm1 Ge2 76.122(19) 15_665 12_655
Ge1 Sm1 Ge2 127.594(19) 15_666 12_655
Ge3 Sm1 Ge2 104.798(18) 5 12_655
Ge3 Sm1 Ge2 80.375(13) 13_665 12_655
Ge1 Sm1 Ge2 79.123(19) . 3_655
Ge1 Sm1 Ge2 127.594(19) 15_665 3_655
Ge1 Sm1 Ge2 76.122(19) 15_666 3_655
Ge3 Sm1 Ge2 80.375(13) 5 3_655
Ge3 Sm1 Ge2 104.798(17) 13_665 3_655
Ge2 Sm1 Ge2 53.508(18) 12_655 3_655
Ge1 Sm1 Ge2 95.23(2) . 10
Ge1 Sm1 Ge2 50.658(17) 15_665 10
Ge1 Sm1 Ge2 102.43(2) 15_666 10
Ge3 Sm1 Ge2 104.73(2) 5 10
Ge3 Sm1 Ge2 80.332(17) 13_665 10
Ge2 Sm1 Ge2 126.168(12) 12_655 10
Ge2 Sm1 Ge2 174.333(15) 3_655 10
Ge1 Sm1 Ge2 95.23(2) . .
Ge1 Sm1 Ge2 102.43(2) 15_665 .
Ge1 Sm1 Ge2 50.659(17) 15_666 .
Ge3 Sm1 Ge2 80.331(17) 5 .
Ge3 Sm1 Ge2 104.73(2) 13_665 .
Ge2 Sm1 Ge2 174.333(15) 12_655 .
Ge2 Sm1 Ge2 126.169(12) 3_655 .
Ge2 Sm1 Ge2 53.459(15) 10 .
Ge1 Sm1 Ru1 103.889(15) . 15_666
Ge1 Sm1 Ru1 171.68(2) 15_665 15_666
Ge1 Sm1 Ru1 46.29(2) 15_666 15_666
Ge3 Sm1 Ru1 47.11(2) 5 15_666
Ge3 Sm1 Ru1 98.92(3) 13_665 15_666
Ge2 Sm1 Ru1 96.192(19) 12_655 15_666
Ge2 Sm1 Ru1 46.090(11) 3_655 15_666
Ge2 Sm1 Ru1 136.278(17) 10 15_666
Ge2 Sm1 Ru1 85.526(15) . 15_666
Ge1 Sm1 Ru1 103.889(15) . 15_665
Ge1 Sm1 Ru1 46.29(2) 15_665 15_665
Ge1 Sm1 Ru1 171.68(2) 15_666 15_665
Ge3 Sm1 Ru1 98.92(3) 5 15_665
Ge3 Sm1 Ru1 47.11(2) 13_665 15_665
Ge2 Sm1 Ru1 46.090(11) 12_655 15_665
Ge2 Sm1 Ru1 96.192(19) 3_655 15_665
Ge2 Sm1 Ru1 85.526(15) 10 15_665
Ge2 Sm1 Ru1 136.278(17) . 15_665
Ru1 Sm1 Ru1 125.77(3) 15_666 15_665
Ge1 Sm1 Ru2 46.553(15) . 9_565
Ge1 Sm1 Ru2 45.441(15) 15_665 9_565
Ge1 Sm1 Ru2 96.77(2) 15_666 9_565
Ge3 Sm1 Ru2 152.108(14) 5 9_565
Ge3 Sm1 Ru2 118.44(2) 13_665 9_565
Ge2 Sm1 Ru2 100.529(15) 12_655 9_565
Ge2 Sm1 Ru2 124.999(14) 3_655 9_565
Ge2 Sm1 Ru2 49.484(16) 10 9_565
Ge2 Sm1 Ru2 74.980(15) . 9_565
Ru1 Sm1 Ru2 140.979(13) 15_666 9_565
Ru1 Sm1 Ru2 90.238(15) 15_665 9_565
Ge1 Ru1 Ge3 98.85(2) . .
Ge1 Ru1 Ge3 98.85(2) . 9
Ge3 Ru1 Ge3 70.15(5) . 9
Ge1 Ru1 Ge2 100.99(3) . 3_655
Ge3 Ru1 Ge2 106.47(2) . 3_655
Ge3 Ru1 Ge2 160.15(3) 9 3_655
Ge1 Ru1 Ge2 100.99(3) . 12_655
Ge3 Ru1 Ge2 160.15(3) . 12_655
Ge3 Ru1 Ge2 106.47(3) 9 12_655
Ge2 Ru1 Ge2 69.73(2) 3_655 12_655
Ge1 Ru1 Ge1 160.80(3) . 11
Ge3 Ru1 Ge1 96.83(2) . 11
Ge3 Ru1 Ge1 96.83(2) 9 11
Ge2 Ru1 Ge1 63.73(3) 3_655 11
Ge2 Ru1 Ge1 63.73(3) 12_655 11
Ge1 Ru1 Ru1 145.84(3) . 11
Ge3 Ru1 Ru1 54.641(12) . 11
Ge3 Ru1 Ru1 54.641(12) 9 11
Ge2 Ru1 Ru1 106.87(3) 3_655 11
Ge2 Ru1 Ru1 106.87(3) 12_655 11
Ge1 Ru1 Ru1 53.36(3) 11 11
Ge1 Ru1 Ru1 55.84(3) . 3
Ge3 Ru1 Ru1 54.641(12) . 3
Ge3 Ru1 Ru1 54.641(12) 9 3
Ge2 Ru1 Ru1 140.12(2) 3_655 3
Ge2 Ru1 Ru1 140.12(2) 12_655 3
Ge1 Ru1 Ru1 143.36(3) 11 3
Ru1 Ru1 Ru1 90.0 11 3
Ge1 Ru1 Sm1 62.923(13) . 15_666
Ge3 Ru1 Sm1 62.62(2) . 15_666
Ge3 Ru1 Sm1 124.28(3) 9 15_666
Ge2 Ru1 Sm1 66.186(18) 3_655 15_666
Ge2 Ru1 Sm1 127.87(2) 12_655 15_666
Ge1 Ru1 Sm1 115.938(13) 11 15_666
Ru1 Ru1 Sm1 111.335(11) 11 15_666
Ru1 Ru1 Sm1 74.067(17) 3 15_666
Ge1 Ru1 Sm1 62.923(13) . 15_665
Ge3 Ru1 Sm1 124.28(3) . 15_665
Ge3 Ru1 Sm1 62.62(2) 9 15_665
Ge2 Ru1 Sm1 127.87(2) 3_655 15_665
Ge2 Ru1 Sm1 66.186(18) 12_655 15_665
Ge1 Ru1 Sm1 115.938(13) 11 15_665
Ru1 Ru1 Sm1 111.335(11) 11 15_665
Ru1 Ru1 Sm1 74.067(17) 3 15_665
Sm1 Ru1 Sm1 125.77(3) 15_666 15_665
Ge1 Ru1 Sm1 51.43(2) . .
Ge3 Ru1 Sm1 136.42(2) . .
Ge3 Ru1 Sm1 136.42(2) 9 .
Ge2 Ru1 Sm1 59.669(19) 3_655 .
Ge2 Ru1 Sm1 59.669(19) 12_655 .
Ge1 Ru1 Sm1 109.37(3) 11 .
Ru1 Ru1 Sm1 162.73(3) 11 .
Ru1 Ru1 Sm1 107.27(3) 3 .
Sm1 Ru1 Sm1 74.578(14) 15_666 .
Sm1 Ru1 Sm1 74.578(14) 15_665 .
Ge1 Ru2 Ge1 97.31(3) . 15_666
Ge1 Ru2 Ge1 123.47(4) . 7_455
Ge1 Ru2 Ge1 108.74(3) 15_666 7_455
Ge1 Ru2 Ge1 108.74(3) . 9_565
Ge1 Ru2 Ge1 123.47(4) 15_666 9_565
Ge1 Ru2 Ge1 97.31(3) 7_455 9_565
Ge1 Ru2 Ge2 61.737(18) . 2_565
Ge1 Ru2 Ge2 118.263(18) 15_666 2_565
Ge1 Ru2 Ge2 61.737(18) 7_455 2_565
Ge1 Ru2 Ge2 118.263(18) 9_565 2_565
Ge1 Ru2 Ge2 118.263(18) . .
Ge1 Ru2 Ge2 61.737(18) 15_666 .
Ge1 Ru2 Ge2 118.263(18) 7_455 .
Ge1 Ru2 Ge2 61.737(18) 9_565 .
Ge2 Ru2 Ge2 180.0 2_565 .
Ge1 Ru2 Ru2 125.631(13) . 9_566
Ge1 Ru2 Ru2 54.369(13) 15_666 9_566
Ge1 Ru2 Ru2 54.369(13) 7_455 9_566
Ge1 Ru2 Ru2 125.631(13) 9_565 9_566
Ge2 Ru2 Ru2 90.0 2_565 9_566
Ge2 Ru2 Ru2 90.0 . 9_566
Ge1 Ru2 Ru2 54.369(13) . 9_565
Ge1 Ru2 Ru2 125.631(13) 15_666 9_565
Ge1 Ru2 Ru2 125.631(13) 7_455 9_565
Ge1 Ru2 Ru2 54.369(13) 9_565 9_565
Ge2 Ru2 Ru2 90.0 2_565 9_565
Ge2 Ru2 Ru2 90.0 . 9_565
Ru2 Ru2 Ru2 180.0 9_566 9_565
Ge1 Ru2 Sm1 56.45(2) . .
Ge1 Ru2 Sm1 61.572(17) 15_666 .
Ge1 Ru2 Sm1 169.056(14) 7_455 .
Ge1 Ru2 Sm1 92.686(19) 9_565 .
Ge2 Ru2 Sm1 116.949(7) 2_565 .
Ge2 Ru2 Sm1 63.051(7) . .
Ru2 Ru2 Sm1 115.727(6) 9_566 .
Ru2 Ru2 Sm1 64.273(6) 9_565 .
Ge1 Ru2 Sm1 169.056(14) . 7_455
Ge1 Ru2 Sm1 92.686(19) 15_666 7_455
Ge1 Ru2 Sm1 56.45(2) 7_455 7_455
Ge1 Ru2 Sm1 61.572(17) 9_565 7_455
Ge2 Ru2 Sm1 116.949(7) 2_565 7_455
Ge2 Ru2 Sm1 63.051(7) . 7_455
Ru2 Ru2 Sm1 64.273(7) 9_566 7_455
Ru2 Ru2 Sm1 115.727(7) 9_565 7_455
Sm1 Ru2 Sm1 126.102(14) . 7_455
Ge1 Ru2 Sm1 92.685(19) . 9_565
Ge1 Ru2 Sm1 169.056(14) 15_666 9_565
Ge1 Ru2 Sm1 61.572(17) 7_455 9_565
Ge1 Ru2 Sm1 56.45(2) 9_565 9_565
Ge2 Ru2 Sm1 63.051(7) 2_565 9_565
Ge2 Ru2 Sm1 116.949(7) . 9_565
Ru2 Ru2 Sm1 115.727(7) 9_566 9_565
Ru2 Ru2 Sm1 64.273(7) 9_565 9_565
Sm1 Ru2 Sm1 128.546(13) . 9_565
Sm1 Ru2 Sm1 77.739(13) 7_455 9_565
Ge1 Ru2 Sm1 61.573(17) . 15_666
Ge1 Ru2 Sm1 56.45(2) 15_666 15_666
Ge1 Ru2 Sm1 92.686(19) 7_455 15_666
Ge1 Ru2 Sm1 169.056(14) 9_565 15_666
Ge2 Ru2 Sm1 63.051(7) 2_565 15_666
Ge2 Ru2 Sm1 116.949(7) . 15_666
Ru2 Ru2 Sm1 64.273(6) 9_566 15_666
Ru2 Ru2 Sm1 115.727(6) 9_565 15_666
Sm1 Ru2 Sm1 77.739(14) . 15_666
Sm1 Ru2 Sm1 128.546(13) 7_455 15_666
Sm1 Ru2 Sm1 126.102(14) 9_565 15_666
Ru2 Ge1 Ru2 71.26(3) . 9_565
Ru2 Ge1 Ru1 139.57(2) . .
Ru2 Ge1 Ru1 139.57(2) 9_565 .
Ru2 Ge1 Ru1 121.30(3) . 3
Ru2 Ge1 Ru1 121.30(3) 9_565 3
Ru1 Ge1 Ru1 70.80(3) . 3
Ru2 Ge1 Ge2 100.73(3) . 9_565
Ru2 Ge1 Ge2 63.88(2) 9_565 9_565
Ru1 Ge1 Ge2 115.91(3) . 9_565
Ru1 Ge1 Ge2 57.50(2) 3 9_565
Ru2 Ge1 Ge2 63.88(2) . 2_565
Ru2 Ge1 Ge2 100.73(3) 9_565 2_565
Ru1 Ge1 Ge2 115.91(3) . 2_565
Ru1 Ge1 Ge2 57.50(2) 3 2_565
Ge2 Ge1 Ge2 65.05(3) 9_565 2_565
Ru2 Ge1 Sm1 76.99(2) . .
Ru2 Ge1 Sm1 76.99(2) 9_565 .
Ru1 Ge1 Sm1 85.54(3) . .
Ru1 Ge1 Sm1 156.34(4) 3 .
Ge2 Ge1 Sm1 138.84(3) 9_565 .
Ge2 Ge1 Sm1 138.84(3) 2_565 .
Ru2 Ge1 Sm1 143.83(3) . 15_665
Ru2 Ge1 Sm1 72.987(14) 9_565 15_665
Ru1 Ge1 Sm1 70.790(17) . 15_665
Ru1 Ge1 Sm1 82.465(18) 3 15_665
Ge2 Ge1 Sm1 67.586(14) 9_565 15_665
Ge2 Ge1 Sm1 129.33(3) 2_565 15_665
Sm1 Ge1 Sm1 89.921(19) . 15_665
Ru2 Ge1 Sm1 72.987(14) . 15_666
Ru2 Ge1 Sm1 143.83(3) 9_565 15_666
Ru1 Ge1 Sm1 70.790(17) . 15_666
Ru1 Ge1 Sm1 82.465(18) 3 15_666
Ge2 Ge1 Sm1 129.33(3) 9_565 15_666
Ge2 Ge1 Sm1 67.586(14) 2_565 15_666
Sm1 Ge1 Sm1 89.921(19) . 15_666
Sm1 Ge1 Sm1 141.47(3) 15_665 15_666
Ru1 Ge2 Ru1 133.84(5) 5 11_565
Ru1 Ge2 Ge1 167.19(4) 5 9_565
Ru1 Ge2 Ge1 58.77(2) 11_565 9_565
Ru1 Ge2 Ge1 58.77(2) 5 15_666
Ru1 Ge2 Ge1 167.19(4) 11_565 15_666
Ge1 Ge2 Ge1 108.76(5) 9_565 15_666
Ru1 Ge2 Ru2 113.08(2) 5 .
Ru1 Ge2 Ru2 113.08(2) 11_565 .
Ge1 Ge2 Ru2 54.38(2) 9_565 .
Ge1 Ge2 Ru2 54.38(2) 15_666 .
Ru1 Ge2 Ge2 55.134(12) 5 10_556
Ru1 Ge2 Ge2 124.867(12) 11_565 10_556
Ge1 Ge2 Ge2 122.523(13) 9_565 10_556
Ge1 Ge2 Ge2 57.476(13) 15_666 10_556
Ru2 Ge2 Ge2 90.0 . 10_556
Ru1 Ge2 Ge2 124.867(12) 5 10
Ru1 Ge2 Ge2 55.134(12) 11_565 10
Ge1 Ge2 Ge2 57.476(13) 9_565 10
Ge1 Ge2 Ge2 122.523(13) 15_666 10
Ru2 Ge2 Ge2 90.0 . 10
Ge2 Ge2 Ge2 180.0 10_556 10
Ru1 Ge2 Sm1 77.51(2) 5 5
Ru1 Ge2 Sm1 67.72(2) 11_565 5
Ge1 Ge2 Sm1 113.43(2) 9_565 5
Ge1 Ge2 Sm1 119.126(17) 15_666 5
Ru2 Ge2 Sm1 139.398(12) . 5
Ge2 Ge2 Sm1 63.246(9) 10_556 5
Ge2 Ge2 Sm1 116.755(9) 10 5
Ru1 Ge2 Sm1 67.72(2) 5 11_565
Ru1 Ge2 Sm1 77.51(2) 11_565 11_565
Ge1 Ge2 Sm1 119.126(17) 9_565 11_565
Ge1 Ge2 Sm1 113.43(2) 15_666 11_565
Ru2 Ge2 Sm1 139.398(12) . 11_565
Ge2 Ge2 Sm1 116.755(9) 10_556 11_565
Ge2 Ge2 Sm1 63.246(9) 10 11_565
Sm1 Ge2 Sm1 81.20(2) 5 11_565
Ru1 Ge2 Sm1 118.333(15) 5 7_455
Ru1 Ge2 Sm1 79.973(15) 11_565 7_455
Ge1 Ge2 Sm1 61.755(19) 9_565 7_455
Ge1 Ge2 Sm1 91.54(3) 15_666 7_455
Ru2 Ge2 Sm1 67.464(17) . 7_455
Ge2 Ge2 Sm1 63.270(7) 10_556 7_455
Ge2 Ge2 Sm1 116.729(7) 10 7_455
Sm1 Ge2 Sm1 73.104(14) 5 7_455
Sm1 Ge2 Sm1 150.76(2) 11_565 7_455
Ru1 Ge2 Sm1 79.973(15) 5 .
Ru1 Ge2 Sm1 118.333(15) 11_565 .
Ge1 Ge2 Sm1 91.54(3) 9_565 .
Ge1 Ge2 Sm1 61.755(19) 15_666 .
Ru2 Ge2 Sm1 67.464(17) . .
Ge2 Ge2 Sm1 116.729(7) 10_556 .
Ge2 Ge2 Sm1 63.270(7) 10 .
Sm1 Ge2 Sm1 150.76(2) 5 .
Sm1 Ge2 Sm1 73.104(14) 11_565 .
Sm1 Ge2 Sm1 134.93(3) 7_455 .
Ru1 Ge3 Ru1 70.72(2) 9 11
Ru1 Ge3 Ru1 70.72(2) 9 3
Ru1 Ge3 Ru1 109.85(5) 11 3
Ru1 Ge3 Ru1 109.85(5) 9 .
Ru1 Ge3 Ru1 70.72(2) 11 .
Ru1 Ge3 Ru1 70.72(2) 3 .
Ru1 Ge3 Ge3 125.07(2) 9 9_556
Ru1 Ge3 Ge3 125.07(2) 11 9_556
Ru1 Ge3 Ge3 125.07(2) 3 9_556
Ru1 Ge3 Ge3 125.07(2) . 9_556
Ru1 Ge3 Ge3 54.93(2) 9 9
Ru1 Ge3 Ge3 54.93(2) 11 9
Ru1 Ge3 Ge3 54.93(2) 3 9
Ru1 Ge3 Ge3 54.93(2) . 9
Ge3 Ge3 Ge3 180.0 9_556 9
Ru1 Ge3 Sm1 151.295(18) 9 15_666
Ru1 Ge3 Sm1 131.399(16) 11 15_666
Ru1 Ge3 Sm1 83.003(16) 3 15_666
Ru1 Ge3 Sm1 70.268(16) . 15_666
Ge3 Ge3 Sm1 62.00(2) 9_556 15_666
Ge3 Ge3 Sm1 118.00(2) 9 15_666
Ru1 Ge3 Sm1 131.399(16) 9 5_545
Ru1 Ge3 Sm1 70.268(16) 11 5_545
Ru1 Ge3 Sm1 151.295(18) 3 5_545
Ru1 Ge3 Sm1 83.003(16) . 5_545
Ge3 Ge3 Sm1 62.00(2) 9_556 5_545
Ge3 Ge3 Sm1 118.00(2) 9 5_545
Sm1 Ge3 Sm1 77.271(18) 15_666 5_545
Ru1 Ge3 Sm1 70.268(16) 9 7_445
Ru1 Ge3 Sm1 83.003(16) 11 7_445
Ru1 Ge3 Sm1 131.399(16) 3 7_445
Ru1 Ge3 Sm1 151.294(18) . 7_445
Ge3 Ge3 Sm1 62.00(2) 9_556 7_445
Ge3 Ge3 Sm1 118.00(2) 9 7_445
Sm1 Ge3 Sm1 124.01(4) 15_666 7_445
Sm1 Ge3 Sm1 77.271(18) 5_545 7_445
Ru1 Ge3 Sm1 83.003(16) 9 13_566
Ru1 Ge3 Sm1 151.295(18) 11 13_566
Ru1 Ge3 Sm1 70.268(15) 3 13_566
Ru1 Ge3 Sm1 131.399(16) . 13_566
Ge3 Ge3 Sm1 62.00(2) 9_556 13_566
Ge3 Ge3 Sm1 118.00(2) 9 13_566
Sm1 Ge3 Sm1 77.271(18) 15_666 13_566
Sm1 Ge3 Sm1 124.01(4) 5_545 13_566
Sm1 Ge3 Sm1 77.271(18) 7_445 13_566

loop_
_geom_bond_atom_site_label_1
_geom_bond_atom_site_label_2
_geom_bond_distance
_geom_bond_site_symmetry_2
Sm1 Ge1 2.8461(10) .
Sm1 Ge1 3.0600(6) 15_665
Sm1 Ge1 3.0600(6) 15_666
Sm1 Ge3 3.0617(8) 5
Sm1 Ge3 3.0617(8) 13_665
Sm1 Ge2 3.2084(9) 12_655
Sm1 Ge2 3.2084(9) 3_655
Sm1 Ge2 3.2112(6) 10
Sm1 Ge2 3.2112(6) .
Sm1 Ru1 3.2453(6) 15_666
Sm1 Ru1 3.2453(6) 15_665
Sm1 Ru2 3.3273(5) 9_565
Ru1 Ge1 2.4841(11) .
Ru1 Ge3 2.5259(9) .
Ru1 Ge3 2.5259(9) 9
Ru1 Ge2 2.5265(7) 3_655
Ru1 Ge2 2.5265(7) 12_655
Ru1 Ge1 2.5616(11) 11
Ru1 Ru1 2.9235(9) 11
Ru1 Ru1 2.9235(9) 3
Ru1 Sm1 3.2453(6) 15_666
Ru1 Sm1 3.2453(6) 15_665
Ru2 Ge1 2.4792(7) .
Ru2 Ge1 2.4793(7) 15_666
Ru2 Ge1 2.4793(7) 7_455
Ru2 Ge1 2.4793(7) 9_565
Ru2 Ge2 2.7386(10) 2_565
Ru2 Ge2 2.7386(10) .
Ru2 Ru2 2.8886(6) 9_566
Ru2 Ru2 2.8886(6) 9_565
Ru2 Sm1 3.3273(5) 7_455
Ru2 Sm1 3.3273(5) 9_565
Ru2 Sm1 3.3273(5) 15_666
Ge1 Ru2 2.4792(7) 9_565
Ge1 Ru1 2.5617(11) 3
Ge1 Ge2 2.6864(9) 9_565
Ge1 Ge2 2.6864(9) 2_565
Ge1 Sm1 3.0600(6) 15_665
Ge1 Sm1 3.0600(6) 15_666
Ge2 Ru1 2.5265(7) 5
Ge2 Ru1 2.5265(7) 11_565
Ge2 Ge1 2.6864(9) 9_565
Ge2 Ge1 2.6864(9) 15_666
Ge2 Ge2 2.8886(6) 10_556
Ge2 Ge2 2.8886(6) 10
Ge2 Sm1 3.2084(9) 5
Ge2 Sm1 3.2084(9) 11_565
Ge2 Sm1 3.2112(6) 7_455
Ge3 Ru1 2.5259(9) 9
Ge3 Ru1 2.5259(9) 11
Ge3 Ru1 2.5259(9) 3
Ge3 Ge3 2.874(2) 9_556
Ge3 Ge3 2.903(2) 9
Ge3 Sm1 3.0617(8) 15_666
Ge3 Sm1 3.0617(8) 5_545
Ge3 Sm1 3.0617(8) 7_445
Ge3 Sm1 3.0617(8) 13_566
